data_2311865
loop_
_publ_author_name
'Smith, Graham'
'Wermuth, Urs D.'

_publ_section_title
;
 The coordination complex structures and hydrogen bonding in the
 three-dimensional alkaline earth metal salts (Mg, Ca, Sr and Ba) of
 (4-aminophenyl)arsonic acid.
;
_journal_coeditor_code OV3082
_journal_issue 'Pt 1'
_journal_name_full 'Acta crystallographica. Section C, Structural chemistry'
_journal_page_first 61
_journal_page_last 67
_journal_paper_doi 10.1107/S2053229616019434
_journal_volume 73
_journal_year 2017
_chemical_formula_iupac '[Sr (C6 H7 As N O3)2 (H2 O)3]'
_chemical_formula_moiety 'C12 H20 As2 N2 O9 Sr'
_chemical_formula_sum 'C12 H20 As2 N2 O9 Sr'
_chemical_formula_weight 573.76
_chemical_name_common 'strontium <i>p</i>-arsanilate trihydrate'
_chemical_name_systematic
;
<i>catena</i>-Poly[[triaquastrontium]-bis[\m~2~-hydrogen
(4-aminophenyl)arsonato-\k^2^<i>O</i>:<i>O</i>']]
;
_space_group_IT_number 15
_space_group_name_Hall '-I 2ya'
_space_group_name_H-M_alt 'I 1 2/a 1'
_symmetry_cell_setting monoclinic
_symmetry_space_group_name_Hall '-I 2ya'
_symmetry_space_group_name_H-M 'I 1 2/a 1'
_atom_sites_solution_hydrogens geom
_atom_sites_solution_primary direct
_atom_sites_solution_secondary difmap
_audit_creation_method SHELXL-97
_cell_angle_alpha 90.00
_cell_angle_beta 97.866(3)
_cell_angle_gamma 90.00
_cell_formula_units_Z 4
_cell_length_a 9.8935(3)
_cell_length_b 7.5844(3)
_cell_length_c 23.6669(9)
_cell_measurement_reflns_used 2201
_cell_measurement_temperature 200.0(10)
_cell_measurement_theta_max 28.98
_cell_measurement_theta_min 3.62
_cell_volume 1759.17(11)
_computing_cell_refinement
;
CrysAlis PRO (Rigaku OD, 2015)
;
_computing_data_collection
;
CrysAlis PRO (Rigaku OD, 2015)
;
_computing_data_reduction
;
CrysAlis PRO (Rigaku OD, 2015)
;
_computing_molecular_graphics
;
PLATON (Spek, 2009)
;
_computing_publication_material
;
PLATON (Spek, 2009)
;
_computing_structure_refinement
;
SHELXL97 (Sheldrick, 2008) within WinGX (Farrugia, 2012)
;
_computing_structure_solution
;
SIR92 (Altomare <i>et al.</i>, 1993)
;
_diffrn_ambient_temperature 200.0(10)
_diffrn_detector_area_resol_mean 16.077
_diffrn_measured_fraction_theta_full 0.997
_diffrn_measured_fraction_theta_max 0.997
_diffrn_measurement_device_type 'Oxford Diffraction Gemini-S CCD-detector'
_diffrn_measurement_method '\w scans'
_diffrn_radiation_monochromator graphite
_diffrn_radiation_source 'Enhance (Mo) X-ray source'
_diffrn_radiation_type MoK\a
_diffrn_radiation_wavelength 0.71073
_diffrn_reflns_av_R_equivalents 0.0197
_diffrn_reflns_av_sigmaI/netI 0.0290
_diffrn_reflns_limit_h_max 12
_diffrn_reflns_limit_h_min -12
_diffrn_reflns_limit_k_max 8
_diffrn_reflns_limit_k_min -9
_diffrn_reflns_limit_l_max 26
_diffrn_reflns_limit_l_min -29
_diffrn_reflns_number 3326
_diffrn_reflns_theta_full 26.00
_diffrn_reflns_theta_max 26.00
_diffrn_reflns_theta_min 3.40
_diffrn_standards_number 0
_exptl_absorpt_coefficient_mu 6.849
_exptl_absorpt_correction_T_max 0.980
_exptl_absorpt_correction_T_min 0.791
_exptl_absorpt_correction_type multi-scan
_exptl_absorpt_process_details
;
(CrysAlis PRO; Rigaku OD, 2015)
;
_exptl_crystal_colour colourless
_exptl_crystal_density_diffrn 2.166
_exptl_crystal_density_method 'not measured'
_exptl_crystal_description block
_exptl_crystal_F_000 1128
_exptl_crystal_size_max 0.25
_exptl_crystal_size_mid 0.12
_exptl_crystal_size_min 0.12
_refine_diff_density_max 0.466
_refine_diff_density_min -0.537
_refine_ls_extinction_method none
_refine_ls_goodness_of_fit_ref 1.087
_refine_ls_hydrogen_treatment mixed
_refine_ls_matrix_type full
_refine_ls_number_parameters 137
_refine_ls_number_reflns 1737
_refine_ls_number_restraints 7
_refine_ls_restrained_S_all 1.091
_refine_ls_R_factor_all 0.0250
_refine_ls_R_factor_gt 0.0219
_refine_ls_shift/su_max 0.001
_refine_ls_shift/su_mean 0.000
_refine_ls_structure_factor_coef Fsqd
_refine_ls_weighting_details 'calc w=1/[\s^2^(Fo^2^)+(0.0188P)^2^+2.3681P] where P=(Fo^2^+2Fc^2^)/3'
_refine_ls_weighting_scheme calc
_refine_ls_wR_factor_gt 0.0502
_refine_ls_wR_factor_ref 0.0511
_reflns_number_gt 1606
_reflns_number_total 1737
_reflns_threshold_expression I>2\s(I)
_cod_data_source_file ov3082sup1.cif
_cod_data_source_block III
_cod_original_sg_symbol_H-M 'I 2/a'
_cod_database_code 2311865

loop_
_symmetry_equiv_pos_site_id
_symmetry_equiv_pos_as_xyz
1 x,y,z
2 1/2-x,y,-z
3 -x,-y,-z
4 1/2+x,-y,z
5 1/2+x,1/2+y,1/2+z
6 -x,1/2+y,1/2-z
7 1/2-x,1/2-y,1/2-z
8 x,1/2-y,1/2+z

loop_
_atom_site_aniso_label
_atom_site_aniso_U_11
_atom_site_aniso_U_22
_atom_site_aniso_U_33
_atom_site_aniso_U_12
_atom_site_aniso_U_13
_atom_site_aniso_U_23
Sr1 0.0146(2) 0.0124(2) 0.0158(2) 0.0000 0.00040(10) 0.0000
As1 0.01190(10) 0.0115(2) 0.0156(2) 0.00020(10) 0.00150(10) -0.00010(10)
O1W 0.0245(11) 0.0177(11) 0.0387(13) -0.0007(9) 0.0097(9) -0.0027(10)
O2W 0.051(2) 0.0175(17) 0.048(2) 0.0000 0.0117(17) 0.0000
O11 0.0218(10) 0.0129(9) 0.0224(10) -0.0005(8) -0.0041(8) -0.0018(9)
O12 0.0153(9) 0.0228(10) 0.0220(11) 0.0016(8) 0.0052(7) 0.0053(9)
O13 0.0130(9) 0.0144(9) 0.0304(11) 0.0012(8) 0.0011(8) -0.0007(9)
N4 0.0347(15) 0.0312(16) 0.0192(14) 0.0027(13) 0.0031(11) 0.0018(12)
C1 0.0142(12) 0.0151(13) 0.0154(13) 0.0026(11) 0.0023(10) -0.0007(12)
C2 0.0186(14) 0.0139(13) 0.0211(15) -0.0026(11) 0.0036(11) -0.0007(12)
C3 0.0210(14) 0.0157(13) 0.0214(15) -0.0019(12) -0.0012(11) -0.0029(12)
C4 0.0188(13) 0.0195(14) 0.0181(14) 0.0091(12) 0.0015(10) -0.0009(12)
C5 0.0183(14) 0.0214(15) 0.0241(16) 0.0016(12) 0.0067(11) 0.0077(13)
C6 0.0164(13) 0.0157(14) 0.0238(15) -0.0018(11) 0.0010(11) 0.0005(12)

loop_
_atom_site_type_symbol
_atom_site_label
_atom_site_fract_x
_atom_site_fract_y
_atom_site_fract_z
_atom_site_U_iso_or_equiv
_atom_site_thermal_displace_type
_atom_site_calc_flag
_atom_site_refinement_flags
_atom_site_occupancy
Sr Sr1 0.75000 0.28095(5) 0.50000 0.01440(10) Uani d S 1.000
As As1 0.44233(2) 0.06077(3) 0.411890(10) 0.01310(10) Uani d . 1.000
O O1W 0.5937(2) 0.4181(3) 0.56983(10) 0.0265(7) Uani d D 1.000
O O2W 0.75000 0.6274(4) 0.50000 0.0384(11) Uani d SD 1.000
O O11 0.51439(18) 0.2419(2) 0.44227(8) 0.0197(6) Uani d . 1.000
O O12 0.31029(18) -0.0183(3) 0.44109(8) 0.0198(6) Uani d . 1.000
O O13 0.56339(18) -0.1079(3) 0.42091(8) 0.0194(6) Uani d D 1.000
N N4 0.3286(3) 0.0837(4) 0.15430(11) 0.0284(9) Uani d D 1.000
C C1 0.3951(2) 0.0844(4) 0.33210(11) 0.0149(7) Uani d . 1.000
C C2 0.2969(3) -0.0261(4) 0.30314(12) 0.0178(8) Uani d . 1.000
C C3 0.2717(3) -0.0238(4) 0.24435(12) 0.0198(8) Uani d . 1.000
C C4 0.3452(3) 0.0894(4) 0.21317(12) 0.0189(8) Uani d . 1.000
C C5 0.4396(3) 0.2040(4) 0.24267(12) 0.0209(9) Uani d . 1.000
C C6 0.4645(3) 0.2017(4) 0.30139(12) 0.0188(8) Uani d . 1.000
H H2 0.24690 -0.10380 0.32400 0.0210 Uiso c R 1.000
H H3 0.20410 -0.09940 0.22490 0.0240 Uiso c R 1.000
H H5 0.48760 0.28480 0.22210 0.0250 Uiso c R 1.000
H H6 0.52930 0.28060 0.32090 0.0230 Uiso c R 1.000
H H11W 0.553(3) 0.521(3) 0.5654(16) 0.0400 Uiso d D 1.000
H H12W 0.529(3) 0.344(3) 0.5764(14) 0.0400 Uiso d D 1.000
H H13 0.648(2) -0.071(4) 0.4277(13) 0.0290 Uiso d D 1.000
H H21W 0.691(3) 0.698(4) 0.5081(18) 0.0580 Uiso d D 1.000
H H41 0.254(2) 0.032(4) 0.1360(13) 0.0340 Uiso d D 1.000
H H42 0.359(3) 0.177(3) 0.1374(14) 0.0340 Uiso d D 1.000

loop_
_atom_type_symbol
_atom_type_description
_atom_type_scat_dispersion_real
_atom_type_scat_dispersion_imag
_atom_type_scat_source
C C 0.0033 0.0016 'International Tables Vol C Tables 4.2.6.8 and 6.1.1.4'
H H 0.0000 0.0000 'International Tables Vol C Tables 4.2.6.8 and 6.1.1.4'
N N 0.0061 0.0033 'International Tables Vol C Tables 4.2.6.8 and 6.1.1.4'
O O 0.0106 0.0060 'International Tables Vol C Tables 4.2.6.8 and 6.1.1.4'
As As 0.0499 2.0058 'International Tables Vol C Tables 4.2.6.8 and 6.1.1.4'
Sr Sr -1.5307 3.2498 'International Tables Vol C Tables 4.2.6.8 and 6.1.1.4'

loop_
_geom_angle_atom_site_label_1
_geom_angle_atom_site_label_2
_geom_angle_atom_site_label_3
_geom_angle_site_symmetry_1
_geom_angle_site_symmetry_3
_geom_angle
_geom_angle_publ_flag
O1W Sr1 O2W . . 66.68(5) no
O1W Sr1 O11 . . 79.03(6) no
O1W Sr1 O1W . 2_656 133.36(7) no
O1W Sr1 O11 . 2_656 106.39(6) no
O1W Sr1 O12 . 3_656 76.31(7) no
O1W Sr1 O12 . 4_555 148.81(7) no
O2W Sr1 O11 . . 96.66(4) no
O1W Sr1 O2W 2_656 . 66.68(5) no
O2W Sr1 O11 . 2_656 96.66(4) no
O2W Sr1 O12 . 3_656 141.41(5) no
O2W Sr1 O12 . 4_555 141.41(5) no
O1W Sr1 O11 2_656 . 106.39(6) no
O11 Sr1 O11 . 2_656 166.68(5) no
O11 Sr1 O12 . 3_656 86.40(6) no
O11 Sr1 O12 . 4_555 83.19(6) no
O1W Sr1 O11 2_656 2_656 79.03(6) no
O1W Sr1 O12 2_656 3_656 148.81(7) no
O1W Sr1 O12 2_656 4_555 76.31(7) no
O11 Sr1 O12 2_656 3_656 83.19(6) no
O11 Sr1 O12 2_656 4_555 86.40(6) no
O12 Sr1 O12 3_656 4_555 77.18(7) no
O11 As1 O12 . . 115.50(10) no
O11 As1 O13 . . 107.81(9) no
O11 As1 C1 . . 112.69(11) no
O12 As1 O13 . . 104.40(10) no
O12 As1 C1 . . 110.29(9) no
O13 As1 C1 . . 105.26(10) no
Sr1 O11 As1 . . 129.24(9) no
Sr1 O12 As1 3_656 . 139.61(11) no
Sr1 O1W H11W . . 125(2) no
Sr1 O1W H12W . . 111.3(18) no
H11W O1W H12W . . 105(3) no
H21W O2W H21W . 2_656 100(3) no
Sr1 O2W H21W . 2_656 130(2) no
Sr1 O2W H21W . . 130(2) no
As1 O13 H13 . . 114.2(19) no
C4 N4 H41 . . 118.6(19) no
H41 N4 H42 . . 116(3) no
C4 N4 H42 . . 116(2) no
As1 C1 C6 . . 120.8(2) no
As1 C1 C2 . . 119.7(2) no
C2 C1 C6 . . 119.4(2) no
C1 C2 C3 . . 120.5(3) no
C2 C3 C4 . . 120.3(3) no
N4 C4 C5 . . 120.3(3) no
N4 C4 C3 . . 121.0(3) no
C3 C4 C5 . . 118.7(3) no
C4 C5 C6 . . 120.9(3) no
C1 C6 C5 . . 120.2(3) no
C1 C2 H2 . . 120.00 no
C3 C2 H2 . . 120.00 no
C2 C3 H3 . . 120.00 no
C4 C3 H3 . . 120.00 no
C4 C5 H5 . . 120.00 no
C6 C5 H5 . . 119.00 no
C1 C6 H6 . . 120.00 no
C5 C6 H6 . . 120.00 no

loop_
_geom_bond_atom_site_label_1
_geom_bond_atom_site_label_2
_geom_bond_site_symmetry_2
_geom_bond_distance
_geom_bond_publ_flag
Sr1 O1W . 2.628(2) yes
Sr1 O2W . 2.628(3) yes
Sr1 O11 . 2.5527(18) yes
Sr1 O1W 2_656 2.628(2) yes
Sr1 O11 2_656 2.5527(18) yes
Sr1 O12 3_656 2.549(2) yes
Sr1 O12 4_555 2.549(2) yes
As1 O11 . 1.6650(16) no
As1 O12 . 1.6705(19) no
As1 O13 . 1.746(2) no
As1 C1 . 1.891(3) no
O1W H11W . 0.88(2) no
O1W H12W . 0.88(3) no
O2W H21W . 0.83(3) no
O2W H21W 2_656 0.83(3) no
O13 H13 . 0.88(2) no
N4 C4 . 1.381(4) no
N4 H41 . 0.89(2) no
N4 H42 . 0.89(3) no
C1 C2 . 1.391(4) no
C1 C6 . 1.388(4) no
C2 C3 . 1.380(4) no
C3 C4 . 1.399(4) no
C4 C5 . 1.392(4) no
C5 C6 . 1.378(4) no
C2 H2 . 0.9500 no
C3 H3 . 0.9500 no
C5 H5 . 0.9500 no
C6 H6 . 0.9500 no

loop_
_geom_hbond_atom_site_label_D
_geom_hbond_atom_site_label_H
_geom_hbond_atom_site_label_A
_geom_hbond_site_symmetry_A
_geom_hbond_distance_DH
_geom_hbond_distance_HA
_geom_hbond_distance_DA
_geom_hbond_angle_DHA
_geom_hbond_publ_flag
O1W H11W O11 3_666 0.88(2) 1.92(2) 2.791(3) 173(3) yes
O1W H12W O13 3_656 0.88(3) 2.02(2) 2.845(3) 156(3) yes
O13 H13 O12 4_555 0.88(2) 1.73(2) 2.606(3) 176(3) yes
O2W H21W O11 3_666 0.83(3) 2.52(3) 3.267(2) 149(3) yes
N4 H41 O1W 5_444 0.89(2) 2.24(3) 3.115(4) 165(2) yes
N4 H42 O13 6_655 0.89(3) 2.33(3) 3.210(4) 170(3) yes

loop_
_geom_torsion_atom_site_label_1
_geom_torsion_atom_site_label_2
_geom_torsion_atom_site_label_3
_geom_torsion_atom_site_label_4
_geom_torsion_site_symmetry_1
_geom_torsion_site_symmetry_4
_geom_torsion
_geom_torsion_publ_flag
O1W Sr1 O11 As1 . . -127.66(13) no
O2W Sr1 O11 As1 . . 167.73(11) no
O1W Sr1 O11 As1 2_656 . 100.13(13) no
O12 Sr1 O11 As1 3_656 . -50.91(12) no
O12 Sr1 O11 As1 4_555 . 26.60(12) no
O12 As1 O11 Sr1 . . 111.52(12) no
O13 As1 O11 Sr1 . . -4.75(14) no
C1 As1 O11 Sr1 . . -120.47(12) no
O11 As1 O12 Sr1 . 3_656 -109.92(16) no
O13 As1 O12 Sr1 . 3_656 8.26(18) no
C1 As1 O12 Sr1 . 3_656 120.88(16) no
O11 As1 C1 C2 . . -159.0(2) no
O11 As1 C1 C6 . . 25.9(3) no
O12 As1 C1 C2 . . -28.3(3) no
O12 As1 C1 C6 . . 156.6(2) no
O13 As1 C1 C2 . . 83.8(2) no
O13 As1 C1 C6 . . -91.3(2) no
As1 C1 C2 C3 . . -173.0(2) no
C6 C1 C2 C3 . . 2.2(4) no
As1 C1 C6 C5 . . 172.8(2) no
C2 C1 C6 C5 . . -2.3(4) no
C1 C2 C3 C4 . . 0.3(5) no
C2 C3 C4 N4 . . 175.0(3) no
C2 C3 C4 C5 . . -2.6(4) no
N4 C4 C5 C6 . . -175.1(3) no
C3 C4 C5 C6 . . 2.6(5) no
C4 C5 C6 C1 . . -0.1(5) no
